data_7051296
_journal_name_full 'New Journal of Chemistry'
_journal_paper_doi 10.1039/b001843k
_journal_year 2000
_chemical_formula_moiety 'C5 H6 N2'
_chemical_formula_sum 'C5 H6 N2'
_chemical_formula_weight 94.12
_chemical_name_common Methylpyrazine
_space_group_IT_number 82
_symmetry_cell_setting tetragonal
_symmetry_space_group_name_Hall 'I -4'
_symmetry_space_group_name_H-M 'I -4'
_cell_angle_alpha 90.00
_cell_angle_beta 90.00
_cell_angle_gamma 90.00
_cell_formula_units_Z 16
_cell_length_a 13.7248(19)
_cell_length_b 13.7248(19)
_cell_length_c 10.859(2)
_cell_measurement_temperature 123(2)
_cell_volume 2045.4(6)
_diffrn_ambient_temperature 123(2)
_exptl_crystal_density_diffrn 1.223
_cod_database_code 7051296

loop_
_symmetry_equiv_pos_as_xyz
'x, y, z'
'-x, -y, z'
'y, -x, -z'
'-y, x, -z'
'x+1/2, y+1/2, z+1/2'
'-x+1/2, -y+1/2, z+1/2'
'y+1/2, -x+1/2, -z+1/2'
'-y+1/2, x+1/2, -z+1/2'

loop_
_atom_site_label
_atom_site_type_symbol
_atom_site_fract_x
_atom_site_fract_y
_atom_site_fract_z
_atom_site_U_iso_or_equiv
_atom_site_adp_type
_atom_site_occupancy
_atom_site_symmetry_multiplicity
_atom_site_calc_flag
_atom_site_refinement_flags
_atom_site_disorder_assembly
_atom_site_disorder_group
N1 N 0.47305(18) 0.12767(18) -0.0958(2) 0.0424(6) Uani 1 1 d . . .
C2 C 0.4476(2) 0.13110(19) 0.0229(2) 0.0350(7) Uani 1 1 d . . .
C3 C 0.5175(2) 0.1265(2) 0.1143(2) 0.0369(7) Uani 1 1 d . . .
H3 H 0.4965 0.1279 0.1986 0.044 Uiso 1 1 d R . .
N4 N 0.61322(17) 0.11835(18) 0.0922(2) 0.0406(7) Uani 1 1 d . . .
C5 C 0.6376(2) 0.1155(2) -0.0262(3) 0.0397(7) Uani 1 1 d . . .
H5 H 0.7053 0.1115 -0.0478 0.048 Uiso 1 1 d R . .
C6 C 0.5688(2) 0.1197(2) -0.1190(3) 0.0439(7) Uani 1 1 d . . .
H6 H 0.5902 0.1158 -0.2030 0.053 Uiso 1 1 d R . .
C7 C 0.3411(2) 0.1389(2) 0.0527(3) 0.0441(8) Uani 1 1 d . . .
H7A H 0.3216 0.2076 0.0533 0.066 Uiso 1 1 d R . .
H7B H 0.3287 0.1102 0.1339 0.066 Uiso 1 1 d R . .
H7C H 0.3033 0.1037 -0.0097 0.066 Uiso 1 1 d R . .
N11 N 0.01882(16) 0.13326(16) 0.15878(19) 0.0380(6) Uani 1 1 d . . .
C12 C 0.0424(2) 0.13956(18) 0.2770(2) 0.0328(6) Uani 1 1 d . . .
C13 C -0.02900(19) 0.1298(2) 0.3673(2) 0.0384(7) Uani 1 1 d . . .
H13 H -0.0096 0.1351 0.4520 0.046 Uiso 1 1 d R . .
N14 N -0.12234(17) 0.11438(19) 0.3430(2) 0.0440(7) Uani 1 1 d . . .
C15 C -0.1455(2) 0.1091(2) 0.2233(3) 0.0431(7) Uani 1 1 d . . .
H15 H -0.2123 0.1004 0.1998 0.052 Uiso 1 1 d R . .
C16 C -0.0755(2) 0.1170(2) 0.1329(2) 0.0437(7) Uani 1 1 d . . .
H16 H -0.0938 0.1106 0.0480 0.052 Uiso 1 1 d R . .
C17 C 0.1464(2) 0.1574(2) 0.3092(3) 0.0437(8) Uani 1 1 d . . .
H17A H 0.1871 0.1067 0.2719 0.066 Uiso 1 1 d R . .
H17B H 0.1542 0.1558 0.3989 0.066 Uiso 1 1 d R . .
H17C H 0.1663 0.2213 0.2780 0.066 Uiso 1 1 d R . .

loop_
_atom_site_aniso_label
_atom_site_aniso_U_11
_atom_site_aniso_U_22
_atom_site_aniso_U_33
_atom_site_aniso_U_23
_atom_site_aniso_U_13
_atom_site_aniso_U_12
N1 0.0581(17) 0.0430(14) 0.0262(13) -0.0060(11) -0.0033(11) 0.0038(12)
C2 0.0430(16) 0.0301(14) 0.0319(16) -0.0032(12) -0.0004(13) -0.0067(13)
C3 0.0502(17) 0.0380(16) 0.0224(14) 0.0010(12) 0.0009(12) -0.0020(14)
N4 0.0416(15) 0.0454(14) 0.0349(13) -0.0020(11) -0.0014(11) -0.0024(12)
C5 0.0429(15) 0.0366(15) 0.0395(17) -0.0032(14) 0.0104(15) 0.0019(14)
C6 0.060(2) 0.0414(18) 0.0303(17) -0.0048(14) 0.0045(16) 0.0018(16)
C7 0.0468(18) 0.0391(17) 0.0464(18) -0.0022(15) -0.0019(14) -0.0008(14)
N11 0.0442(16) 0.0413(15) 0.0286(12) -0.0023(11) 0.0051(10) -0.0011(12)
C12 0.0415(15) 0.0297(15) 0.0271(13) 0.0011(11) 0.0006(12) -0.0003(13)
C13 0.0415(17) 0.0475(16) 0.0262(15) 0.0040(14) -0.0004(12) 0.0028(13)
N14 0.0386(13) 0.0576(16) 0.0359(12) 0.0049(12) 0.0012(11) -0.0022(12)
C15 0.0411(17) 0.0447(18) 0.0435(17) 0.0059(15) -0.0062(15) 0.0039(16)
C16 0.061(2) 0.0458(17) 0.0243(15) 0.0005(14) -0.0079(14) 0.0004(15)
C17 0.0381(16) 0.053(2) 0.0396(17) -0.0028(15) 0.0035(13) -0.0017(14)

loop_
_geom_bond_atom_site_label_1
_geom_bond_atom_site_label_2
_geom_bond_distance
_geom_bond_site_symmetry_2
_geom_bond_publ_flag
N1 C2 1.336(3) . ?
N1 C6 1.343(4) . ?
C2 C3 1.383(4) . ?
C2 C7 1.501(4) . ?
C3 N4 1.340(4) . ?
C3 H3 0.9600 . ?
N4 C5 1.329(3) . ?
C5 C6 1.382(4) . ?
C5 H5 0.9601 . ?
C6 H6 0.9600 . ?
C7 H7A 0.9799 . ?
C7 H7B 0.9800 . ?
C7 H7C 0.9800 . ?
N11 C12 1.327(3) . ?
N11 C16 1.343(4) . ?
C12 C13 1.393(4) . ?
C12 C17 1.489(4) . ?
C13 N14 1.325(4) . ?
C13 H13 0.9600 . ?
N14 C15 1.340(3) . ?
C15 C16 1.378(4) . ?
C15 H15 0.9600 . ?
C16 H16 0.9600 . ?
C17 H17A 0.9800 . ?
C17 H17B 0.9801 . ?
C17 H17C 0.9799 . ?

loop_
_cod_related_entry_id
_cod_related_entry_database
_cod_related_entry_code
1 ChemSpider 7688
